data_1521050
loop_
_publ_author_name
'Gaubicher, J.'
'Villesuzanne, A.'
'Orsini, F.'
'Angenault, J.'
'Llorente, S.'
'le Mercier, T.'
'Quarton, M.'

_publ_section_title
;
 Synthesis, structure and physical studies of the new beta-(Li V O As O4)
 compound
;
_journal_name_full 'Journal of Solid State Chemistry'
_journal_page_first 250
_journal_page_last 257
_journal_volume 150
_journal_year 2000
_chemical_formula_sum 'As Li O5 V'
_chemical_name_systematic 'Li (V O) (As O4)'
_space_group_IT_number 62
_symmetry_space_group_name_Hall '-P 2ac 2n'
_symmetry_space_group_name_H-M 'P n m a'
_cell_angle_alpha 90
_cell_angle_beta 90
_cell_angle_gamma 90
_cell_formula_units_Z 4
_cell_length_a 7.5916
_cell_length_b 6.4713
_cell_length_c 7.4216
_cell_volume 364.605
_citation_journal_id_ASTM JSSCBI
_cod_data_source_file Gaubicher_JSSCBI_2000_1792.cif
_cod_data_source_block As1Li1O5V1
_cod_original_cell_volume 364.6048
_cod_original_formula_sum 'As1 Li1 O5 V1'
_cod_database_code 1521050

loop_
_symmetry_equiv_pos_as_xyz
x,y,z
-x+1/2,-y,z+1/2
x+1/2,-y+1/2,-z+1/2
-x,y+1/2,-z
-x,-y,-z
x-1/2,y,-z-1/2
-x-1/2,y-1/2,z-1/2
x,-y-1/2,z

loop_
_atom_site_label
_atom_site_type_symbol
_atom_site_fract_x
_atom_site_fract_y
_atom_site_fract_z
_atom_site_occupancy
_atom_site_U_iso_or_equiv
O4 O-2 0.872 0.455 0.235 1 0.0
O1 O-2 0.119 0.75 0.165 1 0.0
As1 As+5 0.376 0.25 0.128 1 0.0
O3 O-2 0.066 0.25 0.495 1 0.0
Li1 Li+1 0 0 0 1 0.0
V1 V+4 0.326 0.75 0.225 1 0.0
O2 O-2 0.816 0.75 -0.003 1 0.0
